data_1515203
loop_
_publ_author_name
'McDonald, Aidan R.'
'Guo, Yisong'
'Vu, Van V.'
'Bominaar, Emile L.'
'M\"unck, Eckard'
'Que, Jr, Lawrence'

_publ_section_title
;
 A Mononuclear Carboxylate-Rich Oxoiron(IV) Complex: a Structural and
 Functional Mimic of TauD Intermediate 'J'
;
_journal_issue 5
_journal_name_full 'Chemical science (Royal Society of Chemistry : 2010)'
_journal_page_first 1680
_journal_page_last 1693
_journal_paper_doi 10.1039/C2SC01044E
_journal_volume 3
_journal_year 2012
_chemical_formula_moiety 'C30 H26 Fe2 N6 O9'
_chemical_formula_sum 'C30 H26 Fe2 N6 O9'
_chemical_formula_weight 726.27
_chemical_name_common 08126
_chemical_name_systematic
;
?
;
_space_group_IT_number 15
_symmetry_cell_setting monoclinic
_symmetry_space_group_name_Hall '-C 2yc'
_symmetry_space_group_name_H-M 'C 1 2/c 1'
_atom_sites_solution_hydrogens geom
_atom_sites_solution_primary direct
_atom_sites_solution_secondary difmap
_audit_creation_method SHELXL-97
_cell_angle_alpha 90.00
_cell_angle_beta 109.478(2)
_cell_angle_gamma 90.00
_cell_formula_units_Z 4
_cell_length_a 18.810(3)
_cell_length_b 8.8413(12)
_cell_length_c 23.661(3)
_cell_measurement_reflns_used 2637
_cell_measurement_temperature 173(2)
_cell_measurement_theta_max 24.58
_cell_measurement_theta_min 2.41
_cell_volume 3709.7(9)
_computing_cell_refinement 'SAINT, Bruker'
_computing_data_collection 'SMART, Bruker'
_computing_data_reduction 'SAINT, Bruker'
_computing_molecular_graphics 'SHELXTL, Bruker'
_computing_structure_refinement 'SHELXL-97 (Sheldrick, 1997)'
_computing_structure_solution 'SHELXS-97 (Sheldrick, 1990)'
_diffrn_ambient_temperature 173(2)
_diffrn_measured_fraction_theta_full 0.994
_diffrn_measured_fraction_theta_max 0.994
_diffrn_measurement_device_type 'Bruker SMART Platform CCD'
_diffrn_measurement_method 'area detector, omega scans per phi'
_diffrn_radiation_monochromator graphite
_diffrn_radiation_source 'normal-focus sealed tube'
_diffrn_radiation_type MoK\a
_diffrn_radiation_wavelength 0.71073
_diffrn_reflns_av_R_equivalents 0.0427
_diffrn_reflns_av_sigmaI/netI 0.0479
_diffrn_reflns_limit_h_max 22
_diffrn_reflns_limit_h_min -22
_diffrn_reflns_limit_k_max 10
_diffrn_reflns_limit_k_min -10
_diffrn_reflns_limit_l_max 23
_diffrn_reflns_limit_l_min -28
_diffrn_reflns_number 10307
_diffrn_reflns_theta_full 25.06
_diffrn_reflns_theta_max 25.06
_diffrn_reflns_theta_min 1.83
_exptl_absorpt_coefficient_mu 0.836
_exptl_absorpt_correction_T_max 0.9594
_exptl_absorpt_correction_T_min 0.8183
_exptl_absorpt_correction_type multi-scan
_exptl_absorpt_process_details 'SADABS, R. Blessing, 1995'
_exptl_crystal_colour orange
_exptl_crystal_density_diffrn 1.300
_exptl_crystal_density_method 'not measured'
_exptl_crystal_description needle
_exptl_crystal_F_000 1488
_exptl_crystal_size_max 0.25
_exptl_crystal_size_mid 0.08
_exptl_crystal_size_min 0.05
_refine_diff_density_max 0.399
_refine_diff_density_min -0.333
_refine_diff_density_rms 0.059
_refine_ls_extinction_method none
_refine_ls_goodness_of_fit_ref 1.006
_refine_ls_hydrogen_treatment constr
_refine_ls_matrix_type full
_refine_ls_number_parameters 214
_refine_ls_number_reflns 3283
_refine_ls_number_restraints 0
_refine_ls_restrained_S_all 1.006
_refine_ls_R_factor_all 0.0484
_refine_ls_R_factor_gt 0.0347
_refine_ls_shift/su_max 0.000
_refine_ls_shift/su_mean 0.000
_refine_ls_structure_factor_coef Fsqd
_refine_ls_weighting_details 'calc w=1/[\s^2^(Fo^2^)+(0.0438P)^2^+0.0000P] where P=(Fo^2^+2Fc^2^)/3'
_refine_ls_weighting_scheme calc
_refine_ls_wR_factor_gt 0.0799
_refine_ls_wR_factor_ref 0.0835
_reflns_number_gt 2489
_reflns_number_total 3283
_reflns_threshold_expression >2sigma(I)
_cod_data_source_file c2sc01044e.txt
_cod_data_source_block 08126s
_cod_depositor_comments
;
The following automatic conversions were performed:

'_symmetry_cell_setting' value 'Monoclinic' changed to 'monoclinic'
according to
/usr/data/users/saulius/automatic-downloads/retrospective/RSC/lib/dictionaries/cif_core.dic
dictionary named 'cif_core.dic' version 2.4.2 from 2011-04-26.

Automatic conversion script
Id: cif_fix_values 2281 2013-09-26 08:29:07Z andrius 
;
_cod_original_cell_volume 3709.8(9)
_cod_original_sg_symbol_H-M C2/c
_cod_database_code 1515203

loop_
_symmetry_equiv_pos_as_xyz
'x, y, z'
'-x, y, -z+1/2'
'x+1/2, y+1/2, z'
'-x+1/2, y+1/2, -z+1/2'
'-x, -y, -z'
'x, -y, z-1/2'
'-x+1/2, -y+1/2, -z'
'x+1/2, -y+1/2, z-1/2'

loop_
_atom_site_label
_atom_site_type_symbol
_atom_site_fract_x
_atom_site_fract_y
_atom_site_fract_z
_atom_site_U_iso_or_equiv
_atom_site_adp_type
_atom_site_occupancy
_atom_site_symmetry_multiplicity
_atom_site_calc_flag
_atom_site_refinement_flags
Fe1 Fe 0.212078(18) 0.69680(4) 0.423191(15) 0.01905(12) Uani 1 1 d .
O1 O 0.23126(10) 0.87088(18) 0.37653(8) 0.0282(4) Uani 1 1 d .
O2 O 0.22470(12) 0.9616(2) 0.28701(9) 0.0473(5) Uani 1 1 d .
O3 O 0.10249(9) 0.74003(19) 0.39700(8) 0.0279(4) Uani 1 1 d .
O4 O -0.00861(10) 0.7164(2) 0.32441(9) 0.0384(5) Uani 1 1 d .
O5 O 0.2500 0.7500 0.5000 0.0270(6) Uani 1 2 d S
N1 N 0.17715(11) 0.5961(2) 0.33168(8) 0.0221(5) Uani 1 1 d .
N2 N 0.31373(11) 0.5962(2) 0.41745(9) 0.0217(5) Uani 1 1 d .
N3 N 0.18748(11) 0.4563(2) 0.43355(9) 0.0223(5) Uani 1 1 d .
C1 C 0.21963(15) 0.8572(3) 0.31955(12) 0.0296(6) Uani 1 1 d .
C2 C 0.20125(15) 0.7000(3) 0.29260(11) 0.0300(6) Uani 1 1 d .
H2A H 0.1606 0.7077 0.2533 0.036 Uiso 1 1 calc R
H2B H 0.2463 0.6577 0.2856 0.036 Uiso 1 1 calc R
C3 C 0.05893(14) 0.6881(3) 0.34605(11) 0.0262(6) Uani 1 1 d .
C4 C 0.09370(14) 0.5804(3) 0.31247(11) 0.0272(6) Uani 1 1 d .
H4A H 0.0808 0.4751 0.3195 0.033 Uiso 1 1 calc R
H4B H 0.0720 0.6009 0.2689 0.033 Uiso 1 1 calc R
C5 C 0.21998(14) 0.4501(3) 0.34395(11) 0.0239(6) Uani 1 1 d .
H5A H 0.2117 0.3896 0.3066 0.029 Uiso 1 1 calc R
C6 C 0.30261(14) 0.4907(3) 0.37419(11) 0.0245(6) Uani 1 1 d .
C7 C 0.36182(15) 0.4237(3) 0.36170(12) 0.0341(7) Uani 1 1 d .
H7A H 0.3530 0.3473 0.3319 0.041 Uiso 1 1 calc R
C8 C 0.43488(16) 0.4704(3) 0.39368(13) 0.0410(7) Uani 1 1 d .
H8A H 0.4768 0.4272 0.3857 0.049 Uiso 1 1 calc R
C9 C 0.44560(15) 0.5801(3) 0.43709(13) 0.0363(7) Uani 1 1 d .
H9A H 0.4950 0.6140 0.4591 0.044 Uiso 1 1 calc R
C10 C 0.38412(14) 0.6405(3) 0.44849(12) 0.0295(6) Uani 1 1 d .
H10A H 0.3918 0.7150 0.4789 0.035 Uiso 1 1 calc R
C11 C 0.19381(13) 0.3662(3) 0.38955(11) 0.0224(5) Uani 1 1 d .
C12 C 0.17928(14) 0.2124(3) 0.38774(12) 0.0326(6) Uani 1 1 d .
H12A H 0.1847 0.1511 0.3565 0.039 Uiso 1 1 calc R
C13 C 0.15672(14) 0.1508(3) 0.43257(13) 0.0353(7) Uani 1 1 d .
H13A H 0.1466 0.0456 0.4327 0.042 Uiso 1 1 calc R
C14 C 0.14894(14) 0.2425(3) 0.47708(13) 0.0332(7) Uani 1 1 d .
H14A H 0.1324 0.2016 0.5077 0.040 Uiso 1 1 calc R
C15 C 0.16547(13) 0.3942(3) 0.47677(12) 0.0272(6) Uani 1 1 d .
H15A H 0.1612 0.4568 0.5081 0.033 Uiso 1 1 calc R

loop_
_atom_site_aniso_label
_atom_site_aniso_U_11
_atom_site_aniso_U_22
_atom_site_aniso_U_33
_atom_site_aniso_U_23
_atom_site_aniso_U_13
_atom_site_aniso_U_12
Fe1 0.02524(19) 0.01636(18) 0.01372(19) -0.00213(15) 0.00406(14) 0.00142(15)
O1 0.0424(11) 0.0188(9) 0.0239(10) 0.0001(8) 0.0119(9) -0.0001(8)
O2 0.0735(15) 0.0334(11) 0.0337(12) 0.0105(10) 0.0163(11) -0.0064(10)
O3 0.0286(10) 0.0283(10) 0.0228(10) -0.0067(8) 0.0035(8) 0.0035(7)
O4 0.0261(10) 0.0482(12) 0.0342(11) -0.0058(9) 0.0012(9) 0.0053(9)
O5 0.0313(14) 0.0292(13) 0.0172(13) -0.0055(11) 0.0037(11) -0.0003(11)
N1 0.0311(11) 0.0184(11) 0.0143(11) 0.0005(8) 0.0044(9) 0.0055(8)
N2 0.0287(11) 0.0206(11) 0.0162(11) 0.0011(9) 0.0080(9) 0.0019(9)
N3 0.0248(11) 0.0227(11) 0.0163(11) -0.0012(9) 0.0026(9) 0.0010(8)
C1 0.0370(15) 0.0276(14) 0.0252(15) 0.0052(12) 0.0118(12) 0.0041(12)
C2 0.0450(16) 0.0287(14) 0.0157(13) 0.0045(12) 0.0094(12) 0.0080(12)
C3 0.0290(14) 0.0241(13) 0.0218(14) 0.0025(12) 0.0034(11) 0.0004(11)
C4 0.0310(14) 0.0243(13) 0.0182(13) -0.0035(11) -0.0023(11) 0.0036(11)
C5 0.0345(14) 0.0179(13) 0.0158(13) -0.0043(10) 0.0035(11) 0.0055(10)
C6 0.0369(15) 0.0210(13) 0.0163(13) 0.0025(11) 0.0098(11) 0.0067(11)
C7 0.0407(17) 0.0385(16) 0.0262(15) -0.0021(13) 0.0151(13) 0.0096(13)
C8 0.0369(17) 0.0545(19) 0.0369(17) 0.0065(15) 0.0193(14) 0.0155(14)
C9 0.0293(15) 0.0434(17) 0.0358(17) 0.0024(14) 0.0103(13) 0.0003(12)
C10 0.0271(14) 0.0305(14) 0.0299(15) 0.0000(12) 0.0080(12) 0.0013(11)
C11 0.0230(13) 0.0198(12) 0.0188(14) -0.0018(11) -0.0005(11) 0.0029(10)
C12 0.0348(15) 0.0198(14) 0.0362(17) -0.0062(12) 0.0026(13) 0.0013(11)
C13 0.0317(15) 0.0191(13) 0.0483(19) 0.0042(13) 0.0044(14) -0.0043(11)
C14 0.0291(15) 0.0297(14) 0.0389(17) 0.0102(13) 0.0090(13) -0.0014(11)
C15 0.0251(13) 0.0297(15) 0.0248(14) 0.0024(12) 0.0056(11) 0.0005(11)

loop_
_atom_type_symbol
_atom_type_description
_atom_type_scat_dispersion_real
_atom_type_scat_dispersion_imag
_atom_type_scat_source
C C 0.0033 0.0016 'International Tables Vol C Tables 4.2.6.8 and 6.1.1.4'
H H 0.0000 0.0000 'International Tables Vol C Tables 4.2.6.8 and 6.1.1.4'
N N 0.0061 0.0033 'International Tables Vol C Tables 4.2.6.8 and 6.1.1.4'
O O 0.0106 0.0060 'International Tables Vol C Tables 4.2.6.8 and 6.1.1.4'
Fe Fe 0.3463 0.8444 'International Tables Vol C Tables 4.2.6.8 and 6.1.1.4'

loop_
_geom_angle_atom_site_label_1
_geom_angle_atom_site_label_2
_geom_angle_atom_site_label_3
_geom_angle
_geom_angle_site_symmetry_1
O5 Fe1 O3 106.81(5) .
O5 Fe1 O1 106.03(5) .
O3 Fe1 O1 92.26(7) .
O5 Fe1 N2 96.40(5) .
O3 Fe1 N2 155.88(7) .
O1 Fe1 N2 87.46(7) .
O5 Fe1 N3 99.71(5) .
O3 Fe1 N3 89.18(7) .
O1 Fe1 N3 152.58(7) .
N2 Fe1 N3 80.36(7) .
O5 Fe1 N1 170.31(5) .
O3 Fe1 N1 80.46(7) .
O1 Fe1 N1 79.62(7) .
N2 Fe1 N1 75.76(7) .
N3 Fe1 N1 73.62(7) .
C1 O1 Fe1 120.28(16) .
C3 O3 Fe1 119.46(15) .
Fe1 O5 Fe1 179.996(1) 7_566
C2 N1 C4 112.28(19) .
C2 N1 C5 113.56(19) .
C4 N1 C5 115.08(18) .
C2 N1 Fe1 107.86(14) .
C4 N1 Fe1 105.86(14) .
C5 N1 Fe1 100.99(13) .
C10 N2 C6 119.5(2) .
C10 N2 Fe1 125.45(17) .
C6 N2 Fe1 114.66(16) .
C15 N3 C11 118.4(2) .
C15 N3 Fe1 127.46(16) .
C11 N3 Fe1 114.09(16) .
O2 C1 O1 124.1(2) .
O2 C1 C2 118.7(2) .
O1 C1 C2 117.2(2) .
N1 C2 C1 112.4(2) .
N1 C2 H2A 109.1 .
C1 C2 H2A 109.1 .
N1 C2 H2B 109.1 .
C1 C2 H2B 109.1 .
H2A C2 H2B 107.9 .
O4 C3 O3 124.2(2) .
O4 C3 C4 118.4(2) .
O3 C3 C4 117.4(2) .
N1 C4 C3 112.09(19) .
N1 C4 H4A 109.2 .
C3 C4 H4A 109.2 .
N1 C4 H4B 109.2 .
C3 C4 H4B 109.2 .
H4A C4 H4B 107.9 .
N1 C5 C11 106.12(19) .
N1 C5 C6 106.72(18) .
C11 C5 C6 107.64(19) .
N1 C5 H5A 112.0 .
C11 C5 H5A 112.0 .
C6 C5 H5A 112.0 .
N2 C6 C7 121.9(2) .
N2 C6 C5 113.3(2) .
C7 C6 C5 124.8(2) .
C6 C7 C8 118.6(3) .
C6 C7 H7A 120.7 .
C8 C7 H7A 120.7 .
C9 C8 C7 119.1(3) .
C9 C8 H8A 120.4 .
C7 C8 H8A 120.4 .
C8 C9 C10 119.6(3) .
C8 C9 H9A 120.2 .
C10 C9 H9A 120.2 .
N2 C10 C9 121.2(3) .
N2 C10 H10A 119.4 .
C9 C10 H10A 119.4 .
N3 C11 C12 122.5(2) .
N3 C11 C5 113.1(2) .
C12 C11 C5 124.4(2) .
C13 C12 C11 118.2(3) .
C13 C12 H12A 120.9 .
C11 C12 H12A 120.9 .
C14 C13 C12 119.7(2) .
C14 C13 H13A 120.2 .
C12 C13 H13A 120.2 .
C13 C14 C15 119.2(3) .
C13 C14 H14A 120.4 .
C15 C14 H14A 120.4 .
N3 C15 C14 122.0(2) .
N3 C15 H15A 119.0 .
C14 C15 H15A 119.0 .

loop_
_geom_bond_atom_site_label_1
_geom_bond_atom_site_label_2
_geom_bond_distance
_geom_bond_site_symmetry_2
Fe1 O5 1.7800(4) .
Fe1 O3 1.9819(17) .
Fe1 O1 1.9959(17) .
Fe1 N2 2.1539(19) .
Fe1 N3 2.207(2) .
Fe1 N1 2.2282(19) .
O1 C1 1.298(3) .
O2 C1 1.226(3) .
O3 C3 1.295(3) .
O4 C3 1.227(3) .
O5 Fe1 1.7798(4) 7_566
N1 C2 1.478(3) .
N1 C4 1.488(3) .
N1 C5 1.497(3) .
N2 C10 1.341(3) .
N2 C6 1.349(3) .
N3 C15 1.342(3) .
N3 C11 1.347(3) .
C1 C2 1.520(4) .
C2 H2A 0.9900 .
C2 H2B 0.9900 .
C3 C4 1.520(3) .
C4 H4A 0.9900 .
C4 H4B 0.9900 .
C5 C11 1.520(3) .
C5 C6 1.521(4) .
C5 H5A 1.0000 .
C6 C7 1.377(3) .
C7 C8 1.392(4) .
C7 H7A 0.9500 .
C8 C9 1.378(4) .
C8 H8A 0.9500 .
C9 C10 1.380(4) .
C9 H9A 0.9500 .
C10 H10A 0.9500 .
C11 C12 1.384(3) .
C12 C13 1.379(4) .
C12 H12A 0.9500 .
C13 C14 1.375(4) .
C13 H13A 0.9500 .
C14 C15 1.378(4) .
C14 H14A 0.9500 .
C15 H15A 0.9500 .

loop_
_geom_torsion_atom_site_label_1
_geom_torsion_atom_site_label_2
_geom_torsion_atom_site_label_3
_geom_torsion_atom_site_label_4
_geom_torsion
_geom_torsion_site_symmetry_4
O5 Fe1 O1 C1 170.06(17) .
O3 Fe1 O1 C1 -81.73(18) .
N2 Fe1 O1 C1 74.13(18) .
N3 Fe1 O1 C1 10.9(3) .
N1 Fe1 O1 C1 -1.85(18) .
O5 Fe1 O3 C3 -168.16(16) .
O1 Fe1 O3 C3 84.34(18) .
N2 Fe1 O3 C3 -4.5(3) .
N3 Fe1 O3 C3 -68.26(18) .
N1 Fe1 O3 C3 5.26(17) .
O3 Fe1 O5 Fe1 -156(4) 7_566
O1 Fe1 O5 Fe1 -58(4) 7_566
N2 Fe1 O5 Fe1 31(4) 7_566
N3 Fe1 O5 Fe1 112(4) 7_566
N1 Fe1 O5 Fe1 66(4) 7_566
O5 Fe1 N1 C2 -115.9(3) .
O3 Fe1 N1 C2 104.78(15) .
O1 Fe1 N1 C2 10.68(15) .
N2 Fe1 N1 C2 -79.31(15) .
N3 Fe1 N1 C2 -163.26(16) .
O5 Fe1 N1 C4 123.7(3) .
O3 Fe1 N1 C4 -15.59(14) .
O1 Fe1 N1 C4 -109.69(15) .
N2 Fe1 N1 C4 160.32(15) .
N3 Fe1 N1 C4 76.37(14) .
O5 Fe1 N1 C5 3.5(4) .
O3 Fe1 N1 C5 -135.86(15) .
O1 Fe1 N1 C5 130.05(15) .
N2 Fe1 N1 C5 40.05(14) .
N3 Fe1 N1 C5 -43.89(14) .
O5 Fe1 N2 C10 -31.9(2) .
O3 Fe1 N2 C10 163.84(19) .
O1 Fe1 N2 C10 74.0(2) .
N3 Fe1 N2 C10 -130.7(2) .
N1 Fe1 N2 C10 153.9(2) .
O5 Fe1 N2 C6 155.08(15) .
O3 Fe1 N2 C6 -9.2(3) .
O1 Fe1 N2 C6 -99.06(17) .
N3 Fe1 N2 C6 56.27(16) .
N1 Fe1 N2 C6 -19.13(16) .
O5 Fe1 N3 C15 33.6(2) .
O3 Fe1 N3 C15 -73.4(2) .
O1 Fe1 N3 C15 -166.69(18) .
N2 Fe1 N3 C15 128.5(2) .
N1 Fe1 N3 C15 -153.7(2) .
O5 Fe1 N3 C11 -148.56(15) .
O3 Fe1 N3 C11 104.52(16) .
O1 Fe1 N3 C11 11.2(3) .
N2 Fe1 N3 C11 -53.64(16) .
N1 Fe1 N3 C11 24.22(15) .
Fe1 O1 C1 O2 174.4(2) .
Fe1 O1 C1 C2 -7.8(3) .
C4 N1 C2 C1 99.3(2) .
C5 N1 C2 C1 -128.0(2) .
Fe1 N1 C2 C1 -17.0(2) .
O2 C1 C2 N1 -164.7(2) .
O1 C1 C2 N1 17.3(3) .
Fe1 O3 C3 O4 -175.38(19) .
Fe1 O3 C3 C4 7.1(3) .
C2 N1 C4 C3 -94.7(2) .
C5 N1 C4 C3 133.3(2) .
Fe1 N1 C4 C3 22.7(2) .
O4 C3 C4 N1 160.8(2) .
O3 C3 C4 N1 -21.5(3) .
C2 N1 C5 C11 174.09(19) .
C4 N1 C5 C11 -54.6(2) .
Fe1 N1 C5 C11 58.90(18) .
C2 N1 C5 C6 59.5(2) .
C4 N1 C5 C6 -169.16(19) .
Fe1 N1 C5 C6 -55.69(19) .
C10 N2 C6 C7 1.6(4) .
Fe1 N2 C6 C7 175.10(19) .
C10 N2 C6 C5 178.9(2) .
Fe1 N2 C6 C5 -7.6(2) .
N1 C5 C6 N2 44.7(3) .
C11 C5 C6 N2 -68.9(2) .
N1 C5 C6 C7 -138.1(2) .
C11 C5 C6 C7 108.3(3) .
N2 C6 C7 C8 -2.0(4) .
C5 C6 C7 C8 -178.9(2) .
C6 C7 C8 C9 0.8(4) .
C7 C8 C9 C10 0.6(4) .
C6 N2 C10 C9 -0.1(4) .
Fe1 N2 C10 C9 -172.82(19) .
C8 C9 C10 N2 -1.0(4) .
C15 N3 C11 C12 -0.7(3) .
Fe1 N3 C11 C12 -178.81(18) .
C15 N3 C11 C5 -179.4(2) .
Fe1 N3 C11 C5 2.6(2) .
N1 C5 C11 N3 -42.7(2) .
C6 C5 C11 N3 71.2(2) .
N1 C5 C11 C12 138.7(2) .
C6 C5 C11 C12 -107.4(3) .
N3 C11 C12 C13 0.7(4) .
C5 C11 C12 C13 179.2(2) .
C11 C12 C13 C14 0.4(4) .
C12 C13 C14 C15 -1.4(4) .
C11 N3 C15 C14 -0.4(3) .
Fe1 N3 C15 C14 177.43(18) .
C13 C14 C15 N3 1.4(4) .
